data_7037659
loop_
_publ_author_name
'Cadman, Laura K.'
'Bristow, Jessica K.'
'Stubbs, Naomi E.'
'Tiana, Davide'
'Mahon, Mary F.'
'Walsh, Aron'
'Burrows, Andrew D.'

_publ_section_title
;
 Compositional control of pore geometry in multivariate metal-organic
 frameworks: an experimental and computational study.
;
_journal_issue 10
_journal_name_full 'Dalton transactions (Cambridge, England : 2003)'
_journal_page_first 4316
_journal_page_last 4326
_journal_paper_doi 10.1039/c5dt04045k
_journal_volume 45
_journal_year 2016
_chemical_formula_moiety '0.25(C88 H48 N12.8 O32 Zn8)'
_chemical_formula_sum 'C29.5 H36.7 N5.3 O12.1 Zn2'
_chemical_formula_weight 789.88
_chemical_name_systematic
;
 ?
;
_space_group_crystal_system tetragonal
_space_group_IT_number 140
_space_group_name_Hall '-I 4 2c'
_space_group_name_H-M_alt 'I 4/m c m'
_symmetry_space_group_name_Hall '-I 4 2c'
_symmetry_space_group_name_H-M 'I 4/m c m'
_atom_sites_solution_hydrogens geom
_audit_creation_date 2015-11-13
_audit_creation_method
;
Olex2 1.2
(compiled 2015.09.30 svn.r3233 for OlexSys, GUI svn.r5103)
;
_audit_update_record
;
2015-11-13 deposited with the CCDC.
2015-12-02 downloaded from the CCDC.
;
_cell_angle_alpha 90
_cell_angle_beta 90
_cell_angle_gamma 90
_cell_formula_units_Z 4
_cell_length_a 15.0210(4)
_cell_length_b 15.0210(4)
_cell_length_c 19.2220(8)
_cell_measurement_reflns_used 40591
_cell_measurement_temperature 150(2)
_cell_measurement_theta_max 27.485
_cell_measurement_theta_min 2.910
_cell_volume 4337.1(2)
_computing_cell_refinement 'HKL Scalepack (Otwinowski & Minor 1997)'
_computing_data_collection 'Collect (Bruker AXS BV, 1997-2004)'
_computing_data_reduction 'Denzo & Scalepack (Otwinowski & Minor, 1997)'
_computing_molecular_graphics 'ORTEX (P.McArdle, 1995)'
_computing_publication_material 'SHELXL-97/2 (Sheldrick,1997)'
_computing_structure_refinement 'SHELXL-97 (Sheldrick, 1997)'
_computing_structure_solution 'SHELXS-97 (Sheldrick, 1990)'
_diffrn_ambient_temperature 150(2)
_diffrn_measured_fraction_theta_full 0.994
_diffrn_measured_fraction_theta_max 0.993
_diffrn_measurement_device_type '95mm CCD camera on \k-goniostat'
_diffrn_measurement_method CCD
_diffrn_radiation_monochromator graphite
_diffrn_radiation_source 'fine-focus sealed tube'
_diffrn_radiation_type MoK\a
_diffrn_radiation_wavelength 0.71073
_diffrn_reflns_av_R_equivalents 0.1208
_diffrn_reflns_av_unetI/netI 0.0333
_diffrn_reflns_laue_measured_fraction_full 0.994
_diffrn_reflns_laue_measured_fraction_max 0.993
_diffrn_reflns_limit_h_max 19
_diffrn_reflns_limit_h_min -19
_diffrn_reflns_limit_k_max 18
_diffrn_reflns_limit_k_min -19
_diffrn_reflns_limit_l_max 24
_diffrn_reflns_limit_l_min -24
_diffrn_reflns_number 39254
_diffrn_reflns_point_group_measured_fraction_full 0.994
_diffrn_reflns_point_group_measured_fraction_max 0.993
_diffrn_reflns_theta_full 25.242
_diffrn_reflns_theta_max 27.474
_diffrn_reflns_theta_min 3.837
_exptl_absorpt_coefficient_mu 1.160
_exptl_absorpt_correction_T_max 0.894
_exptl_absorpt_correction_T_min 0.822
_exptl_absorpt_correction_type multi-scan
_exptl_absorpt_process_details
;
multi-scan from symmetry-related measurements 
 Sortav (Blessing 1995)
;
_exptl_crystal_colour colorless
_exptl_crystal_density_diffrn 1.210
_exptl_crystal_description block
_exptl_crystal_F_000 1630
_exptl_crystal_size_max 0.40
_exptl_crystal_size_mid 0.20
_exptl_crystal_size_min 0.20
_refine_diff_density_max 0.453
_refine_diff_density_min -0.408
_refine_diff_density_rms 0.072
_refine_ls_extinction_method none
_refine_ls_goodness_of_fit_ref 1.071
_refine_ls_hydrogen_treatment constr
_refine_ls_matrix_type full
_refine_ls_number_parameters 64
_refine_ls_number_reflns 1356
_refine_ls_number_restraints 21
_refine_ls_restrained_S_all 1.079
_refine_ls_R_factor_all 0.0806
_refine_ls_R_factor_gt 0.0529
_refine_ls_shift/su_max 0.000
_refine_ls_shift/su_mean 0.000
_refine_ls_structure_factor_coef Fsqd
_refine_ls_weighting_details 'w=1/[\s^2^(Fo^2^)+(0.0620P)^2^+15.6898P] where P=(Fo^2^+2Fc^2^)/3'
_refine_ls_weighting_scheme calc
_refine_ls_wR_factor_gt 0.1299
_refine_ls_wR_factor_ref 0.1483
_reflns_Friedel_coverage 0.000
_reflns_number_gt 942
_reflns_number_total 1356
_reflns_threshold_expression 'I > 2\s(I)'
_cod_data_source_file c5dt04045k2.cif
_cod_data_source_block k14adb1_sq
_cod_depositor_comments 'Adding full bibliography for 7037655--7037663.cif.'
_cod_original_cell_volume 4337.1(3)
_cod_original_formula_sum 'C29.50 H36.70 N5.30 O12.10 Zn2'
_cod_database_code 7037659
_shelxl_version_number 2014-3
_shelx_space_group_comment
;
The symmetry employed for this shelxl refinement is uniquely defined
by the following loop, which should always be used as a source of
symmetry information in preference to the above space-group names.
They are only intended as comments.
;
_shelx_estimated_absorpt_t_max 0.801
_shelx_estimated_absorpt_t_min 0.654
_olex2_refinement_description
;
1. Fixed Uiso
 At 1.2 times of:
  All C(H,H) groups
2. Restrained distances
 N1-C3
 1.38 with sigma of 0.02
3. Restrained planarity
 O1, C1, C2, C3, N1
 with sigma of 0.1
4. Uiso/Uaniso restraints and constraints
Uanis(C4) \\sim Ueq, Uanis(C5) \\sim Ueq, Uanis(N1) \\sim Ueq: with sigma of
0.01 and sigma for terminal atoms of 0.01
5. Others
 Fixed Sof: N1(0.15) C4(0.35) H4A(0.35) H4B(0.35) C5(0.4) H5A(0.4) H5B(0.4)
 Fixed X: Zn1(0) N2(0)
 Fixed Y: Zn1(0) N2(0)
 Fixed Z: C1(0) C2(0)
6.a Secondary CH2 refined with riding coordinates:
 C4(H4A,H4B), C5(H5A,H5B)
;
_olex2_submission_special_instructions 'No special instructions were received'

loop_
_space_group_symop_operation_xyz
'x, y, z'
'-y, x, z'
'-x, -y, z'
'y, -x, z'
'x, -y, -z+1/2'
'-x, y, -z+1/2'
'y, x, -z+1/2'
'-y, -x, -z+1/2'
'x+1/2, y+1/2, z+1/2'
'-y+1/2, x+1/2, z+1/2'
'-x+1/2, -y+1/2, z+1/2'
'y+1/2, -x+1/2, z+1/2'
'x+1/2, -y+1/2, -z+1'
'-x+1/2, y+1/2, -z+1'
'y+1/2, x+1/2, -z+1'
'-y+1/2, -x+1/2, -z+1'
'-x, -y, -z'
'y, -x, -z'
'x, y, -z'
'-y, x, -z'
'-x, y, z-1/2'
'x, -y, z-1/2'
'-y, -x, z-1/2'
'y, x, z-1/2'
'-x+1/2, -y+1/2, -z+1/2'
'y+1/2, -x+1/2, -z+1/2'
'x+1/2, y+1/2, -z+1/2'
'-y+1/2, x+1/2, -z+1/2'
'-x+1/2, y+1/2, z'
'x+1/2, -y+1/2, z'
'-y+1/2, -x+1/2, z'
'y+1/2, x+1/2, z'

loop_
_atom_site_label
_atom_site_type_symbol
_atom_site_fract_x
_atom_site_fract_y
_atom_site_fract_z
_atom_site_U_iso_or_equiv
_atom_site_adp_type
_atom_site_occupancy
_atom_site_site_symmetry_order
_atom_site_calc_flag
_atom_site_refinement_flags_posn
_atom_site_refinement_flags_adp
_atom_site_refinement_flags_occupancy
_atom_site_disorder_assembly
_atom_site_disorder_group
Zn1 Zn 0.0000 0.0000 0.07679(4) 0.0349(3) Uani 1 4 d S T P A .
O1 O 0.12057(19) 0.0544(2) 0.05707(15) 0.0689(10) Uani 1 1 d . . . . .
N1 N 0.245(2) 0.133(2) -0.1245(11) 0.102(10) Uani 0.15 1 d D U . . .
N2 N 0.0000 0.0000 0.1829(3) 0.0370(12) Uani 1 4 d S T P . .
C1 C 0.1509(3) 0.0766(3) 0.0000 0.0385(11) Uani 1 2 d S T P . .
C2 C 0.2301(3) 0.1387(3) 0.0000 0.0335(10) Uani 1 2 d S T P . .
C3 C 0.2650(2) 0.1699(2) -0.06166(17) 0.0420(8) Uani 1 1 d D . . . .
C4 C 0.0517(10) 0.0760(8) 0.2092(6) 0.051(3) Uani 0.35 1 d . U . A 1
H4A H 0.0163 0.1314 0.2067 0.061 Uiso 0.35 1 calc R . . A 1
H4B H 0.1068 0.0840 0.1816 0.061 Uiso 0.35 1 calc R . . A 1
C5 C 0.0902(7) 0.0194(10) 0.2104(6) 0.059(3) Uani 0.4 1 d . U . A 2
H5A H 0.1017 0.0843 0.2103 0.071 Uiso 0.4 1 calc R . . A 2
H5B H 0.1363 -0.0105 0.1820 0.071 Uiso 0.4 1 calc R . . A 2

loop_
_atom_site_aniso_label
_atom_site_aniso_U_11
_atom_site_aniso_U_22
_atom_site_aniso_U_33
_atom_site_aniso_U_23
_atom_site_aniso_U_13
_atom_site_aniso_U_12
Zn1 0.0299(3) 0.0299(3) 0.0450(5) 0.000 0.000 0.000
O1 0.0504(17) 0.096(3) 0.0602(17) 0.0427(17) -0.0155(14) -0.0350(17)
N1 0.092(13) 0.104(13) 0.111(13) 0.005(9) 0.005(9) -0.030(9)
N2 0.0297(16) 0.0297(16) 0.052(3) 0.000 0.000 0.000
C1 0.031(2) 0.033(3) 0.051(3) 0.000 0.000 -0.001(2)
C2 0.031(2) 0.029(2) 0.040(3) 0.000 0.000 0.0010(18)
C3 0.046(2) 0.050(2) 0.0304(17) -0.0064(15) 0.0021(15) -0.0119(17)
C4 0.065(7) 0.040(6) 0.047(5) -0.004(5) 0.011(5) -0.026(5)
C5 0.037(5) 0.084(7) 0.056(5) 0.002(6) -0.002(4) 0.002(5)

loop_
_atom_type_symbol
_atom_type_description
_atom_type_scat_dispersion_real
_atom_type_scat_dispersion_imag
_atom_type_scat_source
C C 0.0033 0.0016 'International Tables Vol C Tables 4.2.6.8 and 6.1.1.4'
H H 0.0000 0.0000 'International Tables Vol C Tables 4.2.6.8 and 6.1.1.4'
O O 0.0106 0.0060 'International Tables Vol C Tables 4.2.6.8 and 6.1.1.4'
N N 0.0061 0.0033 'International Tables Vol C Tables 4.2.6.8 and 6.1.1.4'
Zn Zn 0.2839 1.4301 'International Tables Vol C Tables 4.2.6.8 and 6.1.1.4'

loop_
_geom_angle_atom_site_label_1
_geom_angle_atom_site_label_2
_geom_angle_atom_site_label_3
_geom_angle
_geom_angle_site_symmetry_1
_geom_angle_site_symmetry_3
O1 Zn1 Zn1 79.20(9) . 17
O1 Zn1 Zn1 79.20(9) 2 17
O1 Zn1 Zn1 79.20(9) 4 17
O1 Zn1 Zn1 79.20(9) 3 17
O1 Zn1 O1 87.99(3) 3 2
O1 Zn1 O1 87.99(3) 3 4
O1 Zn1 O1 158.40(18) 4 2
O1 Zn1 O1 158.40(18) 3 .
O1 Zn1 O1 87.99(3) 4 .
O1 Zn1 O1 87.99(3) 2 .
O1 Zn1 N2 100.80(9) 2 .
O1 Zn1 N2 100.80(9) 4 .
O1 Zn1 N2 100.80(9) 3 .
O1 Zn1 N2 100.80(9) . .
N2 Zn1 Zn1 180.0 . 17
C1 O1 Zn1 127.4(3) . .
C4 N2 Zn1 110.1(5) 3 .
C4 N2 Zn1 110.1(5) 2 .
C4 N2 Zn1 110.1(5) 4 .
C4 N2 Zn1 110.1(5) . .
C4 N2 C4 83.2(3) 4 3
C4 N2 C4 139.7(10) 4 2
C4 N2 C4 83.2(3) . 2
C4 N2 C4 83.2(3) 2 3
C4 N2 C4 139.7(10) . 3
C4 N2 C4 83.2(3) . 4
C5 N2 Zn1 110.9(5) 2 .
C5 N2 Zn1 110.9(5) 3 .
C5 N2 Zn1 110.9(5) 4 .
C5 N2 Zn1 110.9(5) . .
C5 N2 C5 138.2(10) 2 4
C5 N2 C5 82.7(3) . 2
C5 N2 C5 82.7(3) . 4
C5 N2 C5 138.2(10) . 3
C5 N2 C5 82.7(3) 2 3
C5 N2 C5 82.7(3) 4 3
O1 C1 O1 125.5(5) 19 .
O1 C1 C2 117.2(2) 19 .
O1 C1 C2 117.2(2) . .
C3 C2 C1 120.6(2) . .
C3 C2 C1 120.6(2) 19 .
C3 C2 C3 118.6(4) 19 .
N1 C3 C2 122.8(13) . .
N1 C3 C3 116.2(13) . 31
C2 C3 C3 120.6(2) . 31
N2 C4 C4 105.8(7) . 7
N2 C4 H4A 110.6 . .
N2 C4 H4B 110.6 . .
C4 C4 H4A 110.6 7 .
C4 C4 H4B 110.6 7 .
H4A C4 H4B 108.7 . .
N2 C5 C5 105.2(7) . 5
N2 C5 H5A 110.7 . .
N2 C5 H5B 110.7 . .
C5 C5 H5A 110.7 5 .
C5 C5 H5B 110.7 5 .
H5A C5 H5B 108.8 . .

loop_
_geom_bond_atom_site_label_1
_geom_bond_atom_site_label_2
_geom_bond_distance
_geom_bond_site_symmetry_2
Zn1 Zn1 2.9522(16) 17
Zn1 O1 2.023(3) 2
Zn1 O1 2.023(3) 3
Zn1 O1 2.023(3) 4
Zn1 O1 2.023(3) .
Zn1 N2 2.040(6) .
O1 C1 1.234(3) .
N1 C3 1.360(18) .
N2 C4 1.470(10) .
N2 C4 1.470(10) 2
N2 C4 1.470(10) 4
N2 C4 1.470(10) 3
N2 C5 1.483(10) .
N2 C5 1.483(10) 3
N2 C5 1.483(10) 4
N2 C5 1.483(10) 2
C1 O1 1.234(3) 19
C1 C2 1.511(6) .
C2 C3 1.378(4) .
C2 C3 1.378(4) 19
C3 C3 1.383(7) 31
C4 C4 1.65(2) 7
C4 H4A 0.9900 .
C4 H4B 0.9900 .
C5 C5 1.63(2) 5
C5 H5A 0.9900 .
C5 H5B 0.9900 .

loop_
_geom_torsion_atom_site_label_1
_geom_torsion_atom_site_label_2
_geom_torsion_atom_site_label_3
_geom_torsion_atom_site_label_4
_geom_torsion
_geom_torsion_site_symmetry_1
_geom_torsion_site_symmetry_4
Zn1 O1 C1 O1 -14.7(8) . 19
Zn1 O1 C1 C2 163.1(3) . .
Zn1 N2 C4 C4 -161.4(10) . 7
Zn1 N2 C5 C5 -158.8(10) . 5
O1 C1 C2 C3 176.8(4) 19 19
O1 C1 C2 C3 -176.8(4) . .
O1 C1 C2 C3 -1.2(7) . 19
O1 C1 C2 C3 1.2(7) 19 .
C1 C2 C3 N1 -14.9(18) . .
C1 C2 C3 C3 172.0(3) . 31
C3 C2 C3 N1 169.5(17) 19 .
C3 C2 C3 C3 -3.7(6) 19 31
C4 N2 C4 C4 -52.4(11) 4 7
C4 N2 C4 C4 89.6(10) 2 7
C4 N2 C4 C4 18.6(10) 3 7
C4 N2 C5 C5 104.3(16) . 5
C4 N2 C5 C5 -27.7(13) 3 5
C4 N2 C5 C5 -61.2(12) 4 5
C4 N2 C5 C5 72.2(13) 2 5
C5 N2 C4 C4 67.2(13) 3 7
C5 N2 C4 C4 -32.0(14) 4 7
C5 N2 C4 C4 99.1(14) 2 7
C5 N2 C4 C4 -62.4(13) . 7
C5 N2 C5 C5 -49.1(12) 4 5
C5 N2 C5 C5 21.2(10) 3 5
C5 N2 C5 C5 91.6(10) 2 5
